data_4304789
loop_
_publ_author_name
'\/Lukasz Jaremko'
'Alexander M. Kirillov'
'Piotr Smole\'nski'
'Tadeusz Lis'
'Armando J. L. Pombeiro'

_publ_section_title
;
Extending the Coordination Chemistry of 1,3,5-Triaza-7-phosphaadamantane
(PTA) to Cobalt Centers: First Examples of Co-PTA Complexes and of a Metal
Complex with the PTA Oxide Ligand
;
_journal_name_full 'Inorganic Chemistry'
_journal_page_first 2922
_journal_page_last 2924
_journal_paper_doi 10.1021/ic702373b
_journal_volume 47
_journal_year 2008
_chemical_compound_source 'see text'
_chemical_formula_moiety 'C14 H28 Co N8 O4 P2 S2'
_chemical_formula_sum 'C7 H14 Co0.5 N4 O2 P S'
_chemical_formula_weight 278.72
_chemical_name_systematic
; 
 ? 
;
_space_group_IT_number 14
_symmetry_cell_setting monoclinic
_symmetry_Int_Tables_number 14
_symmetry_space_group_name_Hall '-P 2ybc'
_symmetry_space_group_name_H-M 'P 1 21/c 1'
_atom_sites_solution_hydrogens geom
_atom_sites_solution_primary direct
_atom_sites_solution_secondary difmap
_audit_creation_method SHELXL-97
_cell_angle_alpha 90.00
_cell_angle_beta 91.74(4)
_cell_angle_gamma 90.00
_cell_formula_units_Z 4
_cell_length_a 7.781(3)
_cell_length_b 14.375(6)
_cell_length_c 10.002(4)
_cell_measurement_reflns_used 6379
_cell_measurement_temperature 100(2)
_cell_measurement_theta_max 28.46
_cell_measurement_theta_min 3.49
_cell_volume 1118.2(8)
_computing_structure_refinement 'SHELXL-97 (Sheldrick, 1997)'
_computing_structure_solution 'SHELXS-97 (Sheldrick, 1990)'
_diffrn_ambient_temperature 100(2)
_diffrn_measured_fraction_theta_full 0.991
_diffrn_measured_fraction_theta_max 0.919
_diffrn_measurement_device_type 'Oxford Xcalibur PX \k geometry'
_diffrn_measurement_method '\w and \f'
_diffrn_radiation_monochromator graphite
_diffrn_radiation_source 'fine-focus sealed tube'
_diffrn_radiation_type MoK\a
_diffrn_radiation_wavelength 0.71073
_diffrn_reflns_av_R_equivalents 0.0432
_diffrn_reflns_av_sigmaI/netI 0.0471
_diffrn_reflns_limit_h_max 10
_diffrn_reflns_limit_h_min -9
_diffrn_reflns_limit_k_max 18
_diffrn_reflns_limit_k_min -16
_diffrn_reflns_limit_l_max 13
_diffrn_reflns_limit_l_min -12
_diffrn_reflns_number 7481
_diffrn_reflns_theta_full 26.50
_diffrn_reflns_theta_max 28.46
_diffrn_reflns_theta_min 3.49
_diffrn_standards_decay_% 0
_diffrn_standards_interval_count 0
_diffrn_standards_interval_time 0
_diffrn_standards_number 0
_exptl_absorpt_coefficient_mu 1.137
_exptl_absorpt_correction_T_max 0.917
_exptl_absorpt_correction_T_min 0.735
_exptl_absorpt_correction_type analytical
_exptl_absorpt_process_details '(CrysAlis RED; Oxford Diffraction, 2003)'
_exptl_crystal_colour pink-orange
_exptl_crystal_density_diffrn 1.656
_exptl_crystal_density_method 'not measured'
_exptl_crystal_description needle
_exptl_crystal_F_000 578
_exptl_crystal_size_max 0.38
_exptl_crystal_size_mid 0.08
_exptl_crystal_size_min 0.08
_refine_diff_density_max 0.95
_refine_diff_density_min -0.45
_refine_diff_density_rms 0.111
_refine_ls_extinction_method none
_refine_ls_goodness_of_fit_ref 1.111
_refine_ls_hydrogen_treatment mixed
_refine_ls_matrix_type full
_refine_ls_number_parameters 148
_refine_ls_number_reflns 2595
_refine_ls_number_restraints 2
_refine_ls_restrained_S_all 1.110
_refine_ls_R_factor_all 0.0667
_refine_ls_R_factor_gt 0.0498
_refine_ls_shift/su_max 0.000
_refine_ls_shift/su_mean 0.000
_refine_ls_structure_factor_coef Fsqd
_refine_ls_weighting_details 'calc w=1/[\s^2^(Fo^2^)+(0.0569P)^2^+2.3770P] where P=(Fo^2^+2Fc^2^)/3'
_refine_ls_weighting_scheme calc
_refine_ls_wR_factor_gt 0.1242
_refine_ls_wR_factor_ref 0.1296
_reflns_number_gt 2078
_reflns_number_total 2595
_reflns_threshold_expression >2sigma(I)
_cod_data_source_file ic702373b-file002.cif
_cod_data_source_block por3abs
_cod_depositor_comments
;
The following automatic conversions were performed:
'_symmetry_cell_setting' value 'Monoclinic' changed to 'monoclinic'
according to '/home/saulius/struct/CIF-dictionaries/cif_core.dic'
dictionary named 'cif_core.dic' version 2.4.1 from 2010-06-29.

Automatic conversion script
Id: cif_fix_enum 1527 2010-12-29 10:47:43Z saulius 
;
_cod_original_sg_symbol_H-M 'P 21/c'
_cod_original_formula_sum 'C7 H14 Co0.5 N4 O2 P1 S1'
_cod_database_code 4304789

loop_
_symmetry_equiv_pos_as_xyz
'x, y, z'
'-x, y+1/2, -z+1/2'
'-x, -y, -z'
'x, -y-1/2, z-1/2'

loop_
_atom_site_label
_atom_site_type_symbol
_atom_site_fract_x
_atom_site_fract_y
_atom_site_fract_z
_atom_site_U_iso_or_equiv
_atom_site_adp_type
_atom_site_occupancy
_atom_site_symmetry_multiplicity
_atom_site_calc_flag
_atom_site_refinement_flags
_atom_site_disorder_assembly
_atom_site_disorder_group
Co Co 0.5000 0.5000 0.5000 0.01179(19) Uani 1 2 d S . .
N10 N 0.3908(4) 0.6293(2) 0.5293(3) 0.0164(6) Uani 1 1 d . . .
C10 C 0.3559(4) 0.7080(3) 0.5191(3) 0.0138(7) Uani 1 1 d . . .
S S 0.31081(12) 0.81867(6) 0.49967(10) 0.0169(2) Uani 1 1 d . . .
P P 0.17891(12) 0.29215(6) 0.79648(9) 0.0146(2) Uani 1 1 d . . .
O1 O 0.1821(3) 0.19013(18) 0.8257(3) 0.0208(6) Uani 1 1 d . . .
C1 C 0.3361(5) 0.3357(2) 0.6808(4) 0.0149(7) Uani 1 1 d . . .
H1A H 0.4535 0.3230 0.7171 0.018 Uiso 1 1 calc R . .
H1B H 0.3220 0.3029 0.5941 0.018 Uiso 1 1 calc R . .
C2 C -0.0186(5) 0.3362(2) 0.7203(4) 0.0148(7) Uani 1 1 d . . .
H2A H -0.0426 0.3042 0.6342 0.018 Uiso 1 1 calc R . .
H2B H -0.1156 0.3241 0.7797 0.018 Uiso 1 1 calc R . .
C3 C 0.2112(5) 0.3713(2) 0.9366(4) 0.0160(7) Uani 1 1 d . . .
H3A H 0.1211 0.3613 1.0029 0.019 Uiso 1 1 calc R . .
H3B H 0.3246 0.3597 0.9810 0.019 Uiso 1 1 calc R . .
C4 C 0.1374(4) 0.4584(3) 0.6054(3) 0.0140(7) Uani 1 1 d . . .
H4A H 0.1311 0.5249 0.5802 0.017 Uiso 1 1 calc R . .
H4B H 0.1175 0.4214 0.5229 0.017 Uiso 1 1 calc R . .
C5 C 0.3375(4) 0.4880(2) 0.7907(4) 0.0137(7) Uani 1 1 d . . .
H5A H 0.4500 0.4700 0.8318 0.016 Uiso 1 1 calc R . .
H5B H 0.3403 0.5558 0.7739 0.016 Uiso 1 1 calc R . .
C6 C 0.0336(5) 0.4892(2) 0.8240(4) 0.0142(7) Uani 1 1 d . . .
H6A H 0.0264 0.5569 0.8063 0.017 Uiso 1 1 calc R . .
H6B H -0.0563 0.4734 0.8881 0.017 Uiso 1 1 calc R . .
N1 N 0.3140(4) 0.4383(2) 0.6594(3) 0.0131(6) Uani 1 1 d . . .
N2 N -0.0016(4) 0.4383(2) 0.6974(3) 0.0139(6) Uani 1 1 d . . .
N3 N 0.2027(4) 0.4681(2) 0.8854(3) 0.0144(6) Uani 1 1 d . . .
O2 O 0.6725(3) 0.52295(18) 0.6571(3) 0.0143(5) Uani 1 1 d D . .
H21 H 0.711(5) 0.5775(11) 0.658(5) 0.021 Uiso 1 1 d D . .
H22 H 0.767(3) 0.497(3) 0.642(5) 0.021 Uiso 1 1 d D . .

loop_
_atom_site_aniso_label
_atom_site_aniso_U_11
_atom_site_aniso_U_22
_atom_site_aniso_U_33
_atom_site_aniso_U_23
_atom_site_aniso_U_13
_atom_site_aniso_U_12
Co 0.0150(3) 0.0084(3) 0.0120(3) 0.0000(3) 0.0008(2) 0.0007(2)
N10 0.0184(15) 0.0101(15) 0.0209(16) -0.0008(12) 0.0026(12) 0.0000(11)
C10 0.0134(16) 0.0145(17) 0.0137(17) -0.0007(14) 0.0042(13) -0.0014(13)
S 0.0226(5) 0.0086(4) 0.0198(5) 0.0004(4) 0.0023(4) 0.0022(3)
P 0.0177(5) 0.0102(4) 0.0160(5) 0.0017(4) 0.0024(4) 0.0004(3)
O1 0.0260(14) 0.0110(13) 0.0256(15) 0.0045(11) 0.0053(12) 0.0018(10)
C1 0.0181(18) 0.0092(17) 0.0175(18) -0.0019(14) 0.0026(14) 0.0028(13)
C2 0.0178(18) 0.0104(17) 0.0162(17) 0.0000(14) 0.0004(14) -0.0010(13)
C3 0.0204(18) 0.0138(18) 0.0140(17) 0.0025(14) 0.0031(14) 0.0014(14)
C4 0.0158(17) 0.0141(17) 0.0122(17) 0.0016(14) 0.0005(13) 0.0004(13)
C5 0.0169(17) 0.0117(17) 0.0124(16) -0.0011(13) 0.0006(13) -0.0024(13)
C6 0.0172(17) 0.0122(17) 0.0133(16) -0.0011(14) 0.0017(13) 0.0019(13)
N1 0.0150(14) 0.0112(14) 0.0133(14) 0.0011(12) 0.0004(11) 0.0024(11)
N2 0.0161(15) 0.0123(14) 0.0133(14) 0.0011(12) 0.0017(12) -0.0001(11)
N3 0.0193(15) 0.0106(14) 0.0135(14) -0.0015(12) 0.0020(12) 0.0002(11)
O2 0.0153(13) 0.0115(12) 0.0161(12) -0.0015(10) 0.0001(10) 0.0000(9)

loop_
_atom_type_symbol
_atom_type_description
_atom_type_scat_dispersion_real
_atom_type_scat_dispersion_imag
_atom_type_scat_source
C C 0.0033 0.0016 'International Tables Vol C Tables 4.2.6.8 and 6.1.1.4'
H H 0.0000 0.0000 'International Tables Vol C Tables 4.2.6.8 and 6.1.1.4'
N N 0.0061 0.0033 'International Tables Vol C Tables 4.2.6.8 and 6.1.1.4'
O O 0.0106 0.0060 'International Tables Vol C Tables 4.2.6.8 and 6.1.1.4'
P P 0.1023 0.0942 'International Tables Vol C Tables 4.2.6.8 and 6.1.1.4'
S S 0.1246 0.1234 'International Tables Vol C Tables 4.2.6.8 and 6.1.1.4'
Co Co 0.3494 0.9721 'International Tables Vol C Tables 4.2.6.8 and 6.1.1.4'

loop_
_geom_angle_atom_site_label_1
_geom_angle_atom_site_label_2
_geom_angle_atom_site_label_3
_geom_angle
_geom_angle_site_symmetry_1
_geom_angle_site_symmetry_3
_geom_angle_publ_flag
O2 Co O2 180.0 . 3_666 ?
O2 Co N10 90.52(11) . . ?
O2 Co N10 89.48(11) 3_666 . ?
O2 Co N10 89.48(11) . 3_666 ?
O2 Co N10 90.52(11) 3_666 3_666 ?
N10 Co N10 180.00(18) . 3_666 ?
O2 Co N1 93.23(10) . 3_666 ?
O2 Co N1 86.77(10) 3_666 3_666 ?
N10 Co N1 91.20(12) . 3_666 ?
N10 Co N1 88.80(12) 3_666 3_666 ?
O2 Co N1 86.77(10) . . ?
O2 Co N1 93.23(10) 3_666 . ?
N10 Co N1 88.80(12) . . ?
N10 Co N1 91.20(12) 3_666 . ?
N1 Co N1 180.00(13) 3_666 . ?
C10 N10 Co 162.6(3) . . ?
N10 C10 S 177.9(3) . . ?
O1 P C2 115.77(16) . . ?
O1 P C3 117.51(17) . . ?
C2 P C3 101.61(17) . . ?
O1 P C1 117.02(16) . . ?
C2 P C1 100.98(17) . . ?
C3 P C1 101.26(17) . . ?
N1 C1 P 110.7(2) . . ?
N1 C1 H1A 109.5 . . ?
P C1 H1A 109.5 . . ?
N1 C1 H1B 109.5 . . ?
P C1 H1B 109.5 . . ?
H1A C1 H1B 108.1 . . ?
N2 C2 P 109.3(2) . . ?
N2 C2 H2A 109.8 . . ?
P C2 H2A 109.8 . . ?
N2 C2 H2B 109.8 . . ?
P C2 H2B 109.8 . . ?
H2A C2 H2B 108.3 . . ?
N3 C3 P 108.5(2) . . ?
N3 C3 H3A 110.0 . . ?
P C3 H3A 110.0 . . ?
N3 C3 H3B 110.0 . . ?
P C3 H3B 110.0 . . ?
H3A C3 H3B 108.4 . . ?
N2 C4 N1 115.1(3) . . ?
N2 C4 H4A 108.5 . . ?
N1 C4 H4A 108.5 . . ?
N2 C4 H4B 108.5 . . ?
N1 C4 H4B 108.5 . . ?
H4A C4 H4B 107.5 . . ?
N3 C5 N1 113.8(3) . . ?
N3 C5 H5A 108.8 . . ?
N1 C5 H5A 108.8 . . ?
N3 C5 H5B 108.8 . . ?
N1 C5 H5B 108.8 . . ?
H5A C5 H5B 107.7 . . ?
N3 C6 N2 113.3(3) . . ?
N3 C6 H6A 108.9 . . ?
N2 C6 H6A 108.9 . . ?
N3 C6 H6B 108.9 . . ?
N2 C6 H6B 108.9 . . ?
H6A C6 H6B 107.7 . . ?
C4 N1 C1 110.0(3) . . ?
C4 N1 C5 108.2(3) . . ?
C1 N1 C5 109.4(3) . . ?
C4 N1 Co 105.1(2) . . ?
C1 N1 Co 113.4(2) . . ?
C5 N1 Co 110.6(2) . . ?
C4 N2 C6 108.5(3) . . ?
C4 N2 C2 111.1(3) . . ?
C6 N2 C2 111.7(3) . . ?
C5 N3 C6 109.9(3) . . ?
C5 N3 C3 112.4(3) . . ?
C6 N3 C3 111.6(3) . . ?
Co O2 H21 112(3) . . ?
Co O2 H22 110(3) . . ?
H21 O2 H22 96(4) . . ?

loop_
_geom_bond_atom_site_label_1
_geom_bond_atom_site_label_2
_geom_bond_distance
_geom_bond_site_symmetry_2
_geom_bond_publ_flag
Co O2 2.062(3) . ?
Co O2 2.062(3) 3_666 ?
Co N10 2.068(3) . ?
Co N10 2.068(3) 3_666 ?
Co N1 2.358(3) 3_666 ?
Co N1 2.358(3) . ?
N10 C10 1.167(5) . ?
C10 S 1.640(4) . ?
P O1 1.496(3) . ?
P C2 1.809(4) . ?
P C3 1.817(4) . ?
P C1 1.820(4) . ?
C1 N1 1.499(4) . ?
C1 H1A 0.9900 . ?
C1 H1B 0.9900 . ?
C2 N2 1.492(4) . ?
C2 H2A 0.9900 . ?
C2 H2B 0.9900 . ?
C3 N3 1.484(5) . ?
C3 H3A 0.9900 . ?
C3 H3B 0.9900 . ?
C4 N2 1.469(5) . ?
C4 N1 1.489(4) . ?
C4 H4A 0.9900 . ?
C4 H4B 0.9900 . ?
C5 N3 1.463(5) . ?
C5 N1 1.501(5) . ?
C5 H5A 0.9900 . ?
C5 H5B 0.9900 . ?
C6 N3 1.467(5) . ?
C6 N2 1.481(5) . ?
C6 H6A 0.9900 . ?
C6 H6B 0.9900 . ?
O2 H21 0.84(3) . ?
O2 H22 0.84(3) . ?

loop_
_geom_hbond_atom_site_label_D
_geom_hbond_atom_site_label_H
_geom_hbond_atom_site_label_A
_geom_hbond_distance_DH
_geom_hbond_distance_HA
_geom_hbond_distance_DA
_geom_hbond_angle_DHA
_geom_hbond_site_symmetry_A
O2 H22 N2 0.84(3) 2.05(2) 2.830(4) 153(4) 1_655
O2 H21 O1 0.84(3) 1.83(2) 2.659(4) 172(5) 2_656
C2 H2B S 0.99 2.72 3.669(4) 161.3 2_546
C4 H4A N10 0.99 2.58 3.255(5) 125.0 1_555

loop_
_geom_torsion_atom_site_label_1
_geom_torsion_atom_site_label_2
_geom_torsion_atom_site_label_3
_geom_torsion_atom_site_label_4
_geom_torsion
_geom_torsion_site_symmetry_1
_geom_torsion_site_symmetry_2
_geom_torsion_site_symmetry_3
_geom_torsion_site_symmetry_4
_geom_torsion_publ_flag
O2 Co N10 C10 99.1(10) . . . . ?
O2 Co N10 C10 -80.9(10) 3_666 . . . ?
N1 Co N10 C10 5.8(10) 3_666 . . . ?
N1 Co N10 C10 -174.2(10) . . . . ?
O1 P C1 N1 178.7(2) . . . . ?
C2 P C1 N1 52.1(3) . . . . ?
C3 P C1 N1 -52.2(3) . . . . ?
O1 P C2 N2 -179.9(2) . . . . ?
C3 P C2 N2 51.5(3) . . . . ?
C1 P C2 N2 -52.5(3) . . . . ?
O1 P C3 N3 -179.9(2) . . . . ?
C2 P C3 N3 -52.4(3) . . . . ?
C1 P C3 N3 51.4(3) . . . . ?
N2 C4 N1 C1 66.2(4) . . . . ?
N2 C4 N1 C5 -53.3(4) . . . . ?
N2 C4 N1 Co -171.5(2) . . . . ?
P C1 N1 C4 -58.9(3) . . . . ?
P C1 N1 C5 59.8(3) . . . . ?
P C1 N1 Co -176.23(15) . . . . ?
N3 C5 N1 C4 52.9(4) . . . . ?
N3 C5 N1 C1 -67.0(4) . . . . ?
N3 C5 N1 Co 167.4(2) . . . . ?
O2 Co N1 C4 149.7(2) . . . . ?
O2 Co N1 C4 -30.3(2) 3_666 . . . ?
N10 Co N1 C4 59.1(2) . . . . ?
N10 Co N1 C4 -120.9(2) 3_666 . . . ?
O2 Co N1 C1 -90.1(2) . . . . ?
O2 Co N1 C1 89.9(2) 3_666 . . . ?
N10 Co N1 C1 179.3(2) . . . . ?
N10 Co N1 C1 -0.7(2) 3_666 . . . ?
O2 Co N1 C5 33.2(2) . . . . ?
O2 Co N1 C5 -146.8(2) 3_666 . . . ?
N10 Co N1 C5 -57.4(2) . . . . ?
N10 Co N1 C5 122.6(2) 3_666 . . . ?
N1 C4 N2 C6 54.9(4) . . . . ?
N1 C4 N2 C2 -68.2(4) . . . . ?
N3 C6 N2 C4 -55.7(4) . . . . ?
N3 C6 N2 C2 67.1(4) . . . . ?
P C2 N2 C4 61.6(3) . . . . ?
P C2 N2 C6 -59.7(3) . . . . ?
N1 C5 N3 C6 -55.4(4) . . . . ?
N1 C5 N3 C3 69.6(4) . . . . ?
N2 C6 N3 C5 56.7(4) . . . . ?
N2 C6 N3 C3 -68.7(4) . . . . ?
P C3 N3 C5 -61.9(3) . . . . ?
P C3 N3 C6 62.1(3) . . . . ?
